data_1559931
loop_
_publ_author_name
'Moon, Dae Jun'
'Lim, Woo Taik'
'Peterson, Brian K.'
'Seff, Karl'

_publ_section_title
;
 Using Crystallography and NMR to Count the Number of Three-Aluminum
 Six-Rings in Fully Zn2+-Exchanged Zeolite Y. These Six-Rings Concentrate
 at Single Six-Ring Positions
;
_journal_issue 1
_journal_name_full 'The Journal of Physical Chemistry C'
_journal_page_first 583
_journal_page_last 592
_journal_paper_doi 10.1021/acs.jpcc.0c09682
_journal_volume 125
_journal_year 2021
_chemical_formula_sum 'O384 Si192 Zn35.75'
_chemical_formula_weight 13873.82
_space_group_crystal_system cubic
_space_group_IT_number 227
_space_group_name_Hall '-F 4vw 2vw 3'
_space_group_name_H-M_alt 'F d -3 m :2'
_audit_creation_method SHELXL-2018/3
_cell_angle_alpha 90
_cell_angle_beta 90
_cell_angle_gamma 90
_cell_formula_units_Z 1
_cell_length_a 24.7443(3)
_cell_length_b 24.7443(3)
_cell_length_c 24.7443(3)
_cell_measurement_temperature 100(1)
_cell_volume 15150.4(3)
_computing_structure_refinement 'SHELXL-2018/3 (Sheldrick, 2018)'
_diffrn_ambient_temperature 100(1)
_diffrn_measured_fraction_theta_full 0.999
_diffrn_measured_fraction_theta_max 0.956
_diffrn_radiation_wavelength 0.630
_diffrn_reflns_av_R_equivalents 0.0102
_diffrn_reflns_av_unetI/netI 0.0135
_diffrn_reflns_Laue_measured_fraction_full 0.999
_diffrn_reflns_Laue_measured_fraction_max 0.956
_diffrn_reflns_limit_h_max 43
_diffrn_reflns_limit_h_min 2
_diffrn_reflns_limit_k_max 29
_diffrn_reflns_limit_k_min 0
_diffrn_reflns_limit_l_max 28
_diffrn_reflns_limit_l_min 0
_diffrn_reflns_number 3418
_diffrn_reflns_point_group_measured_fraction_full 0.999
_diffrn_reflns_point_group_measured_fraction_max 0.956
_diffrn_reflns_theta_full 22.210
_diffrn_reflns_theta_max 33.532
_diffrn_reflns_theta_min 2.063
_exptl_absorpt_coefficient_mu 1.702
_exptl_crystal_density_diffrn 1.521
_exptl_crystal_F_000 6831
_refine_diff_density_max 1.108
_refine_diff_density_min -0.793
_refine_diff_density_rms 0.140
_refine_ls_extinction_coef 0.00026(5)
_refine_ls_extinction_expression Fc^*^=kFc[1+0.001xFc^2^\l^3^/sin(2\q)]^-1/4^
_refine_ls_extinction_method 'SHELXL-2018/3 (Sheldrick 2018)'
_refine_ls_goodness_of_fit_ref 1.224
_refine_ls_hydrogen_treatment undef
_refine_ls_matrix_type full
_refine_ls_number_parameters 72
_refine_ls_number_reflns 1974
_refine_ls_number_restraints 2
_refine_ls_restrained_S_all 1.224
_refine_ls_R_factor_all 0.0659
_refine_ls_R_factor_gt 0.0574
_refine_ls_shift/su_max 1.397
_refine_ls_shift/su_mean 0.410
_refine_ls_structure_factor_coef Fsqd
_refine_ls_weighting_details 'w=1/[\s^2^(Fo^2^)+(0.0668P)^2^+146.6698P] where P=(Fo^2^+2Fc^2^)/3'
_refine_ls_weighting_scheme calc
_refine_ls_wR_factor_gt 0.1602
_refine_ls_wR_factor_ref 0.1740
_reflns_Friedel_coverage 0.000
_reflns_number_gt 1754
_reflns_number_total 1974
_reflns_threshold_expression 'I > 2\s(I)'
_cod_data_source_file ZnY773-1.cif
_cod_data_source_block ZnY773-1
_cod_depositor_comments 'Adding full bibliography for 1559931--1559945.cif.'
_cod_original_cell_volume 15150.5(6)
_cod_original_sg_symbol_H-M 'F d -3 m'
_cod_database_code 1559931
_shelx_shelxl_version_number 2018/3
_shelx_space_group_comment
;
The symmetry employed for this shelxl refinement is uniquely defined
by the following loop, which should always be used as a source of
symmetry information in preference to the above space-group names.
They are only intended as comments.
;

loop_
_space_group_symop_operation_xyz
'x, y, z'
'-x+3/4, -y+1/4, z+1/2'
'-x+1/4, y+1/2, -z+3/4'
'x+1/2, -y+3/4, -z+1/4'
'z, x, y'
'z+1/2, -x+3/4, -y+1/4'
'-z+3/4, -x+1/4, y+1/2'
'-z+1/4, x+1/2, -y+3/4'
'y, z, x'
'-y+1/4, z+1/2, -x+3/4'
'y+1/2, -z+3/4, -x+1/4'
'-y+3/4, -z+1/4, x+1/2'
'y+3/4, x+1/4, -z+1/2'
'-y, -x, -z'
'y+1/4, -x+1/2, z+3/4'
'-y+1/2, x+3/4, z+1/4'
'x+3/4, z+1/4, -y+1/2'
'-x+1/2, z+3/4, y+1/4'
'-x, -z, -y'
'x+1/4, -z+1/2, y+3/4'
'z+3/4, y+1/4, -x+1/2'
'z+1/4, -y+1/2, x+3/4'
'-z+1/2, y+3/4, x+1/4'
'-z, -y, -x'
'x, y+1/2, z+1/2'
'-x+3/4, -y+3/4, z+1'
'-x+1/4, y+1, -z+5/4'
'x+1/2, -y+5/4, -z+3/4'
'z, x+1/2, y+1/2'
'z+1/2, -x+5/4, -y+3/4'
'-z+3/4, -x+3/4, y+1'
'-z+1/4, x+1, -y+5/4'
'y, z+1/2, x+1/2'
'-y+1/4, z+1, -x+5/4'
'y+1/2, -z+5/4, -x+3/4'
'-y+3/4, -z+3/4, x+1'
'y+3/4, x+3/4, -z+1'
'-y, -x+1/2, -z+1/2'
'y+1/4, -x+1, z+5/4'
'-y+1/2, x+5/4, z+3/4'
'x+3/4, z+3/4, -y+1'
'-x+1/2, z+5/4, y+3/4'
'-x, -z+1/2, -y+1/2'
'x+1/4, -z+1, y+5/4'
'z+3/4, y+3/4, -x+1'
'z+1/4, -y+1, x+5/4'
'-z+1/2, y+5/4, x+3/4'
'-z, -y+1/2, -x+1/2'
'x+1/2, y, z+1/2'
'-x+5/4, -y+1/4, z+1'
'-x+3/4, y+1/2, -z+5/4'
'x+1, -y+3/4, -z+3/4'
'z+1/2, x, y+1/2'
'z+1, -x+3/4, -y+3/4'
'-z+5/4, -x+1/4, y+1'
'-z+3/4, x+1/2, -y+5/4'
'y+1/2, z, x+1/2'
'-y+3/4, z+1/2, -x+5/4'
'y+1, -z+3/4, -x+3/4'
'-y+5/4, -z+1/4, x+1'
'y+5/4, x+1/4, -z+1'
'-y+1/2, -x, -z+1/2'
'y+3/4, -x+1/2, z+5/4'
'-y+1, x+3/4, z+3/4'
'x+5/4, z+1/4, -y+1'
'-x+1, z+3/4, y+3/4'
'-x+1/2, -z, -y+1/2'
'x+3/4, -z+1/2, y+5/4'
'z+5/4, y+1/4, -x+1'
'z+3/4, -y+1/2, x+5/4'
'-z+1, y+3/4, x+3/4'
'-z+1/2, -y, -x+1/2'
'x+1/2, y+1/2, z'
'-x+5/4, -y+3/4, z+1/2'
'-x+3/4, y+1, -z+3/4'
'x+1, -y+5/4, -z+1/4'
'z+1/2, x+1/2, y'
'z+1, -x+5/4, -y+1/4'
'-z+5/4, -x+3/4, y+1/2'
'-z+3/4, x+1, -y+3/4'
'y+1/2, z+1/2, x'
'-y+3/4, z+1, -x+3/4'
'y+1, -z+5/4, -x+1/4'
'-y+5/4, -z+3/4, x+1/2'
'y+5/4, x+3/4, -z+1/2'
'-y+1/2, -x+1/2, -z'
'y+3/4, -x+1, z+3/4'
'-y+1, x+5/4, z+1/4'
'x+5/4, z+3/4, -y+1/2'
'-x+1, z+5/4, y+1/4'
'-x+1/2, -z+1/2, -y'
'x+3/4, -z+1, y+3/4'
'z+5/4, y+3/4, -x+1/2'
'z+3/4, -y+1, x+3/4'
'-z+1, y+5/4, x+1/4'
'-z+1/2, -y+1/2, -x'
'-x, -y, -z'
'x-3/4, y-1/4, -z-1/2'
'x-1/4, -y-1/2, z-3/4'
'-x-1/2, y-3/4, z-1/4'
'-z, -x, -y'
'-z-1/2, x-3/4, y-1/4'
'z-3/4, x-1/4, -y-1/2'
'z-1/4, -x-1/2, y-3/4'
'-y, -z, -x'
'y-1/4, -z-1/2, x-3/4'
'-y-1/2, z-3/4, x-1/4'
'y-3/4, z-1/4, -x-1/2'
'-y-3/4, -x-1/4, z-1/2'
'y, x, z'
'-y-1/4, x-1/2, -z-3/4'
'y-1/2, -x-3/4, -z-1/4'
'-x-3/4, -z-1/4, y-1/2'
'x-1/2, -z-3/4, -y-1/4'
'x, z, y'
'-x-1/4, z-1/2, -y-3/4'
'-z-3/4, -y-1/4, x-1/2'
'-z-1/4, y-1/2, -x-3/4'
'z-1/2, -y-3/4, -x-1/4'
'z, y, x'
'-x, -y+1/2, -z+1/2'
'x-3/4, y+1/4, -z'
'x-1/4, -y, z-1/4'
'-x-1/2, y-1/4, z+1/4'
'-z, -x+1/2, -y+1/2'
'-z-1/2, x-1/4, y+1/4'
'z-3/4, x+1/4, -y'
'z-1/4, -x, y-1/4'
'-y, -z+1/2, -x+1/2'
'y-1/4, -z, x-1/4'
'-y-1/2, z-1/4, x+1/4'
'y-3/4, z+1/4, -x'
'-y-3/4, -x+1/4, z'
'y, x+1/2, z+1/2'
'-y-1/4, x, -z-1/4'
'y-1/2, -x-1/4, -z+1/4'
'-x-3/4, -z+1/4, y'
'x-1/2, -z-1/4, -y+1/4'
'x, z+1/2, y+1/2'
'-x-1/4, z, -y-1/4'
'-z-3/4, -y+1/4, x'
'-z-1/4, y, -x-1/4'
'z-1/2, -y-1/4, -x+1/4'
'z, y+1/2, x+1/2'
'-x+1/2, -y, -z+1/2'
'x-1/4, y-1/4, -z'
'x+1/4, -y-1/2, z-1/4'
'-x, y-3/4, z+1/4'
'-z+1/2, -x, -y+1/2'
'-z, x-3/4, y+1/4'
'z-1/4, x-1/4, -y'
'z+1/4, -x-1/2, y-1/4'
'-y+1/2, -z, -x+1/2'
'y+1/4, -z-1/2, x-1/4'
'-y, z-3/4, x+1/4'
'y-1/4, z-1/4, -x'
'-y-1/4, -x-1/4, z'
'y+1/2, x, z+1/2'
'-y+1/4, x-1/2, -z-1/4'
'y, -x-3/4, -z+1/4'
'-x-1/4, -z-1/4, y'
'x, -z-3/4, -y+1/4'
'x+1/2, z, y+1/2'
'-x+1/4, z-1/2, -y-1/4'
'-z-1/4, -y-1/4, x'
'-z+1/4, y-1/2, -x-1/4'
'z, -y-3/4, -x+1/4'
'z+1/2, y, x+1/2'
'-x+1/2, -y+1/2, -z'
'x-1/4, y+1/4, -z-1/2'
'x+1/4, -y, z-3/4'
'-x, y-1/4, z-1/4'
'-z+1/2, -x+1/2, -y'
'-z, x-1/4, y-1/4'
'z-1/4, x+1/4, -y-1/2'
'z+1/4, -x, y-3/4'
'-y+1/2, -z+1/2, -x'
'y+1/4, -z, x-3/4'
'-y, z-1/4, x-1/4'
'y-1/4, z+1/4, -x-1/2'
'-y-1/4, -x+1/4, z-1/2'
'y+1/2, x+1/2, z'
'-y+1/4, x, -z-3/4'
'y, -x-1/4, -z-1/4'
'-x-1/4, -z+1/4, y-1/2'
'x, -z-1/4, -y-1/4'
'x+1/2, z+1/2, y'
'-x+1/4, z, -y-3/4'
'-z-1/4, -y+1/4, x-1/2'
'-z+1/4, y, -x-3/4'
'z, -y-1/4, -x-1/4'
'z+1/2, y+1/2, x'

loop_
_atom_site_label
_atom_site_type_symbol
_atom_site_fract_x
_atom_site_fract_y
_atom_site_fract_z
_atom_site_U_iso_or_equiv
_atom_site_adp_type
_atom_site_occupancy
_atom_site_site_symmetry_order
_atom_site_calc_flag
_atom_site_refinement_flags_posn
_atom_site_refinement_flags_adp
_atom_site_refinement_flags_occupancy
_atom_site_disorder_assembly
_atom_site_disorder_group
Si Si -0.05247(2) 0.12384(2) 0.03647(2) 0.00966(15) Uani 1 1 d . . . . .
O1 O -0.10297(8) 0.000000 0.10297(8) 0.0371(7) Uani 1 2 d S T P . .
O2A O 0.00330(19) 0.00330(19) 0.1509(3) 0.0127(9) Uani 0.5618 2 d S T P . .
O2B O -0.0061(3) -0.0061(3) 0.1428(4) 0.0154(13) Uani 0.4382 2 d S T P . .
O3A O -0.0307(10) 0.0605(5) 0.0605(5) 0.008(3) Uani 0.136(3) 2 d S T P . .
O3B O -0.0253(2) 0.07119(11) 0.07119(11) 0.0209(7) Uani 0.864(3) 2 d S T P . .
O4 O 0.07886(7) 0.07886(7) 0.31968(9) 0.0208(4) Uani 1 2 d S T P . .
Zn1 Zn 0.000000 0.000000 0.000000 0.0259(16) Uani 0.136(3) 12 d S T P . .
Zn1P Zn 0.04005(6) 0.04005(6) 0.04005(6) 0.0152(4) Uani 0.378(3) 6 d S T P . .
Zn1' Zn 0.0575(3) 0.0575(3) 0.0575(3) 0.031(3) Uani 0.110(5) 6 d S T P . .
Zn2' Zn 0.2005(2) 0.2005(2) 0.2005(2) 0.014(2) Uani 0.076(4) 6 d S T . . .
Zn2P Zn 0.21801(3) 0.21801(3) 0.21801(3) 0.0094(3) Uani 0.435(4) 6 d S T . . .
Zn2 Zn 0.2434(4) 0.2434(4) 0.2434(4) 0.026(4) Uani 0.051(3) 6 d S T . . .

loop_
_atom_site_aniso_label
_atom_site_aniso_U_11
_atom_site_aniso_U_22
_atom_site_aniso_U_33
_atom_site_aniso_U_23
_atom_site_aniso_U_13
_atom_site_aniso_U_12
Si 0.0115(2) 0.0089(2) 0.0086(2) -0.00127(12) 0.00034(13) -0.00065(12)
O1 0.0326(8) 0.0461(16) 0.0326(8) -0.0231(9) 0.0057(10) -0.0231(9)
O2A 0.0127(14) 0.0127(14) 0.013(2) -0.0036(10) -0.0036(10) 0.0005(15)
O2B 0.016(2) 0.016(2) 0.014(3) 0.0022(18) 0.0022(18) 0.008(2)
O3A 0.008(5) 0.009(4) 0.009(4) 0.000(5) -0.007(4) -0.007(4)
O3B 0.0288(18) 0.0169(9) 0.0169(9) 0.0045(11) 0.0015(11) 0.0015(11)
O4 0.0195(6) 0.0195(6) 0.0233(9) -0.0032(5) -0.0032(5) 0.0096(7)
Zn1 0.0259(16) 0.0259(16) 0.0259(16) 0.0035(16) 0.0035(16) 0.0035(16)
Zn1P 0.0152(4) 0.0152(4) 0.0152(4) 0.0059(4) 0.0059(4) 0.0059(4)
Zn1' 0.031(3) 0.031(3) 0.031(3) 0.008(3) 0.008(3) 0.008(3)
Zn2' 0.014(2) 0.014(2) 0.014(2) -0.0012(16) -0.0012(16) -0.0012(16)
Zn2P 0.0094(3) 0.0094(3) 0.0094(3) 0.0022(2) 0.0022(2) 0.0022(2)
Zn2 0.026(4) 0.026(4) 0.026(4) 0.004(3) 0.004(3) 0.004(3)

loop_
_atom_type_symbol
_atom_type_description
_atom_type_scat_dispersion_real
_atom_type_scat_dispersion_imag
_atom_type_scat_source
O O 0.0100 0.0060 'International Tables Vol C Tables 4.2.6.8 and 6.1.1.4'
Si Si 0.0800 0.0690 'International Tables Vol C Tables 4.2.6.8 and 6.1.1.4'
Zn Zn 0.2940 1.3980 'International Tables Vol C Tables 4.2.6.8 and 6.1.1.4'

loop_
_geom_angle_atom_site_label_1
_geom_angle_atom_site_label_2
_geom_angle_atom_site_label_3
_geom_angle
_geom_angle_site_symmetry_1
_geom_angle_site_symmetry_3
_geom_angle_publ_flag
O1 Si O2B 106.0(3) 101 9 ?
O1 Si O4 112.63(12) 101 55_454 ?
O2B Si O4 113.3(3) 9 55_454 ?
O1 Si O3B 109.96(16) 101 . ?
O2B Si O3B 105.5(4) 9 . ?
O4 Si O3B 109.21(16) 55_454 . ?
O1 Si O2A 117.99(19) 101 9 ?
O2B Si O2A 12.5(3) 9 9 ?
O4 Si O2A 103.6(2) 55_454 9 ?
O3B Si O2A 102.7(3) . 9 ?
O1 Si O3A 97.9(6) 101 . ?
O2B Si O3A 104.8(8) 9 . ?
O4 Si O3A 120.4(5) 55_454 . ?
O3B Si O3A 13.2(5) . . ?
O2A Si O3A 105.0(8) 9 . ?
O1 Si Zn1P 111.87(11) 101 . ?
O2B Si Zn1P 71.8(4) 9 . ?
O4 Si Zn1P 131.11(9) 55_454 . ?
O3B Si Zn1P 34.68(14) . . ?
O2A Si Zn1P 71.6(3) 9 . ?
O3A Si Zn1P 33.4(7) . . ?
O1 Si Zn2P 136.85(5) 101 27_544 ?
O2B Si Zn2P 44.9(3) 9 27_544 ?
O4 Si Zn2P 70.29(8) 55_454 27_544 ?
O3B Si Zn2P 108.92(15) . 27_544 ?
O2A Si Zn2P 33.68(17) 9 27_544 ?
O3A Si Zn2P 118.1(7) . 27_544 ?
Zn1P Si Zn2P 90.34(4) . 27_544 ?
O1 Si Zn2' 148.97(13) 101 27_544 ?
O2B Si Zn2' 48.0(3) 9 27_544 ?
O4 Si Zn2' 73.31(9) 55_454 27_544 ?
O3B Si Zn2' 95.4(2) . 27_544 ?
O2A Si Zn2' 35.62(15) 9 27_544 ?
O3A Si Zn2' 104.9(7) . 27_544 ?
Zn1P Si Zn2' 79.04(13) . 27_544 ?
Zn2P Si Zn2' 13.58(15) 27_544 27_544 ?
O1 Si Zn1' 125.3(2) 101 . ?
O2B Si Zn1' 69.7(4) 9 . ?
O4 Si Zn1' 118.8(2) 55_454 . ?
O3B Si Zn1' 36.18(16) . . ?
O2A Si Zn1' 66.6(3) 9 . ?
O3A Si Zn1' 39.9(7) . . ?
Zn1P Si Zn1' 13.46(19) . . ?
Zn2P Si Zn1' 79.67(17) 27_544 . ?
Zn2' Si Zn1' 67.5(2) 27_544 . ?
O1 Si Zn2 119.2(2) 101 27_544 ?
O2B Si Zn2 45.7(3) 9 27_544 ?
O4 Si Zn2 67.98(8) 55_454 27_544 ?
O3B Si Zn2 127.6(3) . 27_544 ?
O2A Si Zn2 38.5(3) 9 27_544 ?
O3A Si Zn2 136.1(7) . 27_544 ?
Zn1P Si Zn2 105.9(2) . 27_544 ?
Zn2P Si Zn2 18.8(2) 27_544 27_544 ?
Zn2' Si Zn2 32.3(3) 27_544 27_544 ?
Zn1' Si Zn2 96.7(3) . 27_544 ?
O1 Si Zn1 82.06(9) 101 . ?
O2B Si Zn1 79.6(3) 9 . ?
O4 Si Zn1 154.93(9) 55_454 . ?
O3B Si Zn1 45.72(13) . . ?
O2A Si Zn1 85.4(2) 9 . ?
O3A Si Zn1 34.9(5) . . ?
Zn1P Si Zn1 29.81(5) . . ?
Zn2P Si Zn1 113.62(2) 27_544 . ?
Zn2' Si Zn1 105.02(10) 27_544 . ?
Zn1' Si Zn1 43.3(2) . . ?
Zn2 Si Zn1 123.90(12) 27_544 . ?
Si O1 Si 142.80(19) 105 115 ?
Si O2A Si 127.0(3) 5 115 ?
Si O2A Zn2P 116.58(17) 5 50_454 ?
Si O2A Zn2P 116.40(17) 115 50_454 ?
Si O2A Zn2' 114.44(16) 5 50_454 ?
Si O2A Zn2' 114.34(16) 115 50_454 ?
Zn2P O2A Zn2' 21.5(2) 50_454 50_454 ?
Si O2A Zn2 113.4(3) 5 50_454 ?
Si O2A Zn2 113.2(3) 115 50_454 ?
Zn2P O2A Zn2 28.3(3) 50_454 50_454 ?
Zn2' O2A Zn2 49.8(4) 50_454 50_454 ?
Si O2A Zn1' 81.3(3) 5 . ?
Si O2A Zn1' 81.1(3) 115 . ?
Zn2P O2A Zn1' 109.3(4) 50_454 . ?
Zn2' O2A Zn1' 87.8(4) 50_454 . ?
Zn2 O2A Zn1' 137.6(5) 50_454 . ?
Si O2A Zn1P 75.4(3) 5 . ?
Si O2A Zn1P 75.4(3) 115 . ?
Zn2P O2A Zn1P 123.6(3) 50_454 . ?
Zn2' O2A Zn1P 102.1(4) 50_454 . ?
Zn2 O2A Zn1P 151.9(4) 50_454 . ?
Zn1' O2A Zn1P 14.3(2) . . ?
Si O2B Si 146.2(6) 115 5 ?
Si O2B Zn2P 105.2(3) 115 50_454 ?
Si O2B Zn2P 104.9(3) 5 50_454 ?
Si O2B Zn2' 102.0(3) 115 50_454 ?
Si O2B Zn2' 101.7(3) 5 50_454 ?
Zn2P O2B Zn2' 18.05(19) 50_454 50_454 ?
Si O2B Zn2 107.1(3) 115 50_454 ?
Si O2B Zn2 106.8(3) 5 50_454 ?
Zn2P O2B Zn2 25.5(3) 50_454 50_454 ?
Zn2' O2B Zn2 43.6(4) 50_454 50_454 ?
Si O2B Zn1P 77.3(4) 115 . ?
Si O2B Zn1P 77.3(4) 5 . ?
Zn2P O2B Zn1P 112.1(4) 50_454 . ?
Zn2' O2B Zn1P 94.1(4) 50_454 . ?
Zn2 O2B Zn1P 137.6(5) 50_454 . ?
Si O2B Zn1' 80.4(4) 115 . ?
Si O2B Zn1' 80.4(4) 5 . ?
Zn2P O2B Zn1' 98.0(4) 50_454 . ?
Zn2' O2B Zn1' 79.9(4) 50_454 . ?
Zn2 O2B Zn1' 123.5(5) 50_454 . ?
Zn1P O2B Zn1' 14.2(2) . . ?
Si O3A Si 120.3(13) . 115 ?
Si O3A Zn1P 115.7(8) . . ?
Si O3A Zn1P 115.3(8) 115 . ?
Si O3A Zn1' 109.0(7) . . ?
Si O3A Zn1' 108.6(7) 115 . ?
Zn1P O3A Zn1' 19.5(3) . . ?
Si O3A Zn1 118.5(5) . . ?
Si O3A Zn1 118.1(5) 115 . ?
Zn1P O3A Zn1 48.1(5) . . ?
Zn1' O3A Zn1 67.7(7) . . ?
Si O3B Si 128.2(3) . 115 ?
Si O3B Zn1P 115.58(14) . . ?
Si O3B Zn1P 115.57(14) 115 . ?
Si O3B Zn1' 115.31(15) . . ?
Si O3B Zn1' 115.31(15) 115 . ?
Zn1P O3B Zn1' 20.9(3) . . ?
Si O3B Zn1 106.00(13) . . ?
Si O3B Zn1 106.00(13) 115 . ?
Zn1P O3B Zn1 41.94(11) . . ?
Zn1' O3B Zn1 62.9(3) . . ?
Si O4 Si 149.05(16) 167_565 34_544 ?
Si O4 Zn2P 79.04(8) 167_565 50_454 ?
Si O4 Zn2P 79.03(8) 34_544 50_454 ?
Si O4 Zn2' 76.76(8) 167_565 50_454 ?
Si O4 Zn2' 76.70(8) 34_544 50_454 ?
Zn2P O4 Zn2' 13.84(14) 50_454 50_454 ?
Si O4 Zn2 83.45(10) 167_565 50_454 ?
Si O4 Zn2 83.45(10) 34_544 50_454 ?
Zn2P O4 Zn2 20.2(3) 50_454 50_454 ?
Zn2' O4 Zn2 34.0(3) 50_454 50_454 ?
Zn1P Zn1 Zn1P 180.0(2) . 97 ?
Zn1P Zn1 O3A 55.1(6) . . ?
Zn1P Zn1 O3A 124.9(6) 97 . ?
Zn1P Zn1 O3A 124.9(6) . 105 ?
Zn1P Zn1 O3A 55.1(6) 97 105 ?
O3A Zn1 O3A 89.5(8) . 105 ?
Zn1P Zn1 O3A 55.1(6) . 9 ?
Zn1P Zn1 O3A 124.9(6) 97 9 ?
O3A Zn1 O3A 90.5(8) . 9 ?
O3A Zn1 O3A 180.0(16) 105 9 ?
Zn1P Zn1 O3A 124.9(6) . 101 ?
Zn1P Zn1 O3A 55.1(6) 97 101 ?
O3A Zn1 O3A 89.5(8) . 101 ?
O3A Zn1 O3A 90.5(8) 105 101 ?
O3A Zn1 O3A 89.5(8) 9 101 ?
Zn1P Zn1 O3A 55.1(6) . 5 ?
Zn1P Zn1 O3A 124.9(6) 97 5 ?
O3A Zn1 O3A 90.5(8) . 5 ?
O3A Zn1 O3A 89.5(8) 105 5 ?
O3A Zn1 O3A 90.5(8) 9 5 ?
O3A Zn1 O3A 180.0(16) 101 5 ?
Zn1P Zn1 O3A 124.9(6) . 97 ?
Zn1P Zn1 O3A 55.1(6) 97 97 ?
O3A Zn1 O3A 180.0 . 97 ?
O3A Zn1 O3A 90.5(8) 105 97 ?
O3A Zn1 O3A 89.5(8) 9 97 ?
O3A Zn1 O3A 90.5(8) 101 97 ?
O3A Zn1 O3A 89.5(8) 5 97 ?
Zn1P Zn1 Zn1' 0.03(9) . . ?
Zn1P Zn1 Zn1' 179.97(9) 97 . ?
O3A Zn1 Zn1' 55.0(6) . . ?
O3A Zn1 Zn1' 124.9(6) 105 . ?
O3A Zn1 Zn1' 55.1(6) 9 . ?
O3A Zn1 Zn1' 124.9(6) 101 . ?
O3A Zn1 Zn1' 55.1(6) 5 . ?
O3A Zn1 Zn1' 125.0(6) 97 . ?
Zn1P Zn1 Zn1' 179.97(9) . 97 ?
Zn1P Zn1 Zn1' 0.03(9) 97 97 ?
O3A Zn1 Zn1' 125.0(6) . 97 ?
O3A Zn1 Zn1' 55.1(6) 105 97 ?
O3A Zn1 Zn1' 124.9(6) 9 97 ?
O3A Zn1 Zn1' 55.1(6) 101 97 ?
O3A Zn1 Zn1' 124.9(6) 5 97 ?
O3A Zn1 Zn1' 55.0(6) 97 97 ?
Zn1' Zn1 Zn1' 180.0(8) . 97 ?
Zn1P Zn1 O3B 49.34(11) . . ?
Zn1P Zn1 O3B 130.66(11) 97 . ?
O3A Zn1 O3B 5.7(6) . . ?
O3A Zn1 O3B 93.5(4) 105 . ?
O3A Zn1 O3B 86.5(4) 9 . ?
O3A Zn1 O3B 93.6(4) 101 . ?
O3A Zn1 O3B 86.4(4) 5 . ?
O3A Zn1 O3B 174.3(6) 97 . ?
Zn1' Zn1 O3B 49.31(11) . . ?
Zn1' Zn1 O3B 130.69(11) 97 . ?
Zn1P Zn1 O3B 130.64(11) . 105 ?
Zn1P Zn1 O3B 49.36(11) 97 105 ?
O3A Zn1 O3B 93.6(4) . 105 ?
O3A Zn1 O3B 5.7(6) 105 105 ?
O3A Zn1 O3B 174.3(6) 9 105 ?
O3A Zn1 O3B 86.5(4) 101 105 ?
O3A Zn1 O3B 93.5(4) 5 105 ?
O3A Zn1 O3B 86.4(4) 97 105 ?
Zn1' Zn1 O3B 130.62(11) . 105 ?
Zn1' Zn1 O3B 49.38(11) 97 105 ?
O3B Zn1 O3B 97.84(16) . 105 ?
Zn1' Zn1P Zn1 179.9(3) . . ?
Zn1' Zn1P O3A 103.3(5) . 9 ?
Zn1 Zn1P O3A 76.8(5) . 9 ?
Zn1' Zn1P O3A 103.3(5) . 5 ?
Zn1 Zn1P O3A 76.8(5) . 5 ?
O3A Zn1P O3A 114.9(4) 9 5 ?
Zn1' Zn1P O3A 103.1(5) . . ?
Zn1 Zn1P O3A 76.8(5) . . ?
O3A Zn1P O3A 115.0(4) 9 . ?
O3A Zn1P O3A 115.0(4) 5 . ?
Zn1' Zn1P O3B 91.18(14) . . ?
Zn1 Zn1P O3B 88.72(14) . . ?
O3A Zn1P O3B 118.94(10) 9 . ?
O3A Zn1P O3B 118.65(10) 5 . ?
O3A Zn1P O3B 11.9(5) . . ?
Zn1' Zn1P O3B 91.35(14) . 9 ?
Zn1 Zn1P O3B 88.70(14) . 9 ?
O3A Zn1P O3B 11.9(5) 9 9 ?
O3A Zn1P O3B 118.91(10) 5 9 ?
O3A Zn1P O3B 118.65(10) . 9 ?
O3B Zn1P O3B 119.959(11) . 9 ?
Zn1' Zn1P O3B 91.35(14) . 5 ?
Zn1 Zn1P O3B 88.70(14) . 5 ?
O3A Zn1P O3B 118.62(10) 9 5 ?
O3A Zn1P O3B 11.9(5) 5 5 ?
O3A Zn1P O3B 118.94(10) . 5 ?
O3B Zn1P O3B 119.959(11) . 5 ?
O3B Zn1P O3B 119.930(11) 9 5 ?
Zn1' Zn1P O2B 87.06(15) . 9 ?
Zn1 Zn1P O2B 92.89(15) . 9 ?
O3A Zn1P O2B 61.74(10) 9 9 ?
O3A Zn1P O2B 169.7(5) 5 9 ?
O3A Zn1P O2B 61.59(10) . 9 ?
O3B Zn1P O2B 60.208(12) . 9 ?
O3B Zn1P O2B 60.053(12) 9 9 ?
O3B Zn1P O2B 178.4(2) 5 9 ?
Zn1' Zn1P O2B 87.23(15) . 5 ?
Zn1 Zn1P O2B 92.87(15) . 5 ?
O3A Zn1P O2B 61.58(10) 9 5 ?
O3A Zn1P O2B 61.73(10) 5 5 ?
O3A Zn1P O2B 169.7(5) . 5 ?
O3B Zn1P O2B 178.4(2) . 5 ?
O3B Zn1P O2B 60.191(12) 9 5 ?
O3B Zn1P O2B 60.039(12) 5 5 ?
O2B Zn1P O2B 119.74(3) 9 5 ?
Zn1' Zn1P O2B 87.06(15) . . ?
Zn1 Zn1P O2B 92.89(15) . . ?
O3A Zn1P O2B 169.7(5) 9 . ?
O3A Zn1P O2B 61.59(10) 5 . ?
O3A Zn1P O2B 61.74(10) . . ?
O3B Zn1P O2B 60.056(12) . . ?
O3B Zn1P O2B 178.4(2) 9 . ?
O3B Zn1P O2B 60.205(12) 5 . ?
O2B Zn1P O2B 119.76(3) 9 . ?
O2B Zn1P O2B 119.74(3) 5 . ?
Zn1' Zn1P O2A 79.85(11) . . ?
Zn1 Zn1P O2A 100.10(11) . . ?
O3A Zn1P O2A 176.9(5) 9 . ?
O3A Zn1P O2A 63.76(16) 5 . ?
O3A Zn1P O2A 64.14(16) . . ?
O3B Zn1P O2A 60.83(3) . . ?
O3B Zn1P O2A 171.2(2) 9 . ?
O3B Zn1P O2A 60.74(3) 5 . ?
O2B Zn1P O2A 119.00(4) 9 . ?
O2B Zn1P O2A 118.74(4) 5 . ?
O2B Zn1P O2A 7.21(16) . . ?
Zn1P Zn1' O3B 67.9(3) . . ?
Zn1P Zn1' O3B 67.8(3) . 5 ?
O3B Zn1' O3B 106.7(4) . 5 ?
Zn1P Zn1' O3B 67.8(3) . 9 ?
O3B Zn1' O3B 106.7(4) . 9 ?
O3B Zn1' O3B 106.6(4) 5 9 ?
Zn1P Zn1' O3A 57.2(5) . 9 ?
O3B Zn1' O3A 100.8(5) . 9 ?
O3B Zn1' O3A 100.5(5) 5 9 ?
O3B Zn1' O3A 10.5(4) 9 9 ?
Zn1P Zn1' O3A 57.2(5) . 5 ?
O3B Zn1' O3A 100.6(5) . 5 ?
O3B Zn1' O3A 10.5(4) 5 5 ?
O3B Zn1' O3A 100.7(5) 9 5 ?
O3A Zn1' O3A 93.5(7) 9 5 ?
Zn1P Zn1' O3A 57.4(5) . . ?
O3B Zn1' O3A 10.5(4) . . ?
O3B Zn1' O3A 100.8(5) 5 . ?
O3B Zn1' O3A 100.6(5) 9 . ?
O3A Zn1' O3A 93.6(7) 9 . ?
O3A Zn1' O3A 93.6(7) 5 . ?
Zn1P Zn1' Zn1 0.1(2) . . ?
O3B Zn1' Zn1 67.8(3) . . ?
O3B Zn1' Zn1 67.8(3) 5 . ?
O3B Zn1' Zn1 67.8(3) 9 . ?
O3A Zn1' Zn1 57.3(5) 9 . ?
O3A Zn1' Zn1 57.3(5) 5 . ?
O3A Zn1' Zn1 57.3(5) . . ?
Zn1P Zn1' O2A 85.8(3) . . ?
O3B Zn1' O2A 60.77(6) . . ?
O3B Zn1' O2A 60.66(6) 5 . ?
O3B Zn1' O2A 153.6(6) 9 . ?
O3A Zn1' O2A 143.1(7) 9 . ?
O3A Zn1' O2A 62.51(13) 5 . ?
O3A Zn1' O2A 62.86(14) . . ?
Zn1 Zn1' O2A 85.8(3) . . ?
Zn1P Zn1' O2A 85.8(3) . 9 ?
O3B Zn1' O2A 60.68(6) . 9 ?
O3B Zn1' O2A 153.6(6) 5 9 ?
O3B Zn1' O2A 60.75(6) 9 9 ?
O3A Zn1' O2A 62.84(14) 9 9 ?
O3A Zn1' O2A 143.1(7) 5 9 ?
O3A Zn1' O2A 62.53(13) . 9 ?
Zn1 Zn1' O2A 85.8(3) . 9 ?
O2A Zn1' O2A 119.53(6) . 9 ?
Zn1P Zn1' O2A 85.7(3) . 5 ?
O3B Zn1' O2A 153.6(6) . 5 ?
O3B Zn1' O2A 60.69(6) 5 5 ?
O3B Zn1' O2A 60.61(6) 9 5 ?
O3A Zn1' O2A 62.45(13) 9 5 ?
O3A Zn1' O2A 62.78(14) 5 5 ?
O3A Zn1' O2A 143.0(7) . 5 ?
Zn1 Zn1' O2A 85.7(3) . 5 ?
O2A Zn1' O2A 119.43(6) . 5 ?
O2A Zn1' O2A 119.43(6) 9 5 ?
Zn1P Zn1' O2B 78.8(3) . . ?
O3B Zn1' O2B 58.09(9) . . ?
O3B Zn1' O2B 58.22(9) 5 . ?
O3B Zn1' O2B 146.5(6) 9 . ?
O3A Zn1' O2B 136.0(7) 9 . ?
O3A Zn1' O2B 58.74(13) 5 . ?
O3A Zn1' O2B 58.88(13) . . ?
Zn1 Zn1' O2B 78.7(3) . . ?
O2A Zn1' O2B 7.06(15) . . ?
O2A Zn1' O2B 118.28(11) 9 . ?
O2A Zn1' O2B 118.42(11) 5 . ?
Zn2P Zn2' Zn2 0.1(2) . . ?
Zn2P Zn2' O2A 72.5(3) . 34_544 ?
Zn2 Zn2' O2A 72.5(3) . 34_544 ?
Zn2P Zn2' O2A 72.7(3) . 78_445 ?
Zn2 Zn2' O2A 72.6(3) . 78_445 ?
O2A Zn2' O2A 111.5(3) 34_544 78_445 ?
Zn2P Zn2' O2A 72.5(3) . 50_454 ?
Zn2 Zn2' O2A 72.5(3) . 50_454 ?
O2A Zn2' O2A 111.3(3) 34_544 50_454 ?
O2A Zn2' O2A 111.5(3) 78_445 50_454 ?
Zn2P Zn2' O2B 71.6(3) . 34_544 ?
Zn2 Zn2' O2B 71.7(3) . 34_544 ?
O2A Zn2' O2B 0.9(5) 34_544 34_544 ?
O2A Zn2' O2B 110.9(2) 78_445 34_544 ?
O2A Zn2' O2B 111.1(2) 50_454 34_544 ?
Zn2P Zn2' O2B 71.8(3) . 78_445 ?
Zn2 Zn2' O2B 71.7(3) . 78_445 ?
O2A Zn2' O2B 111.2(2) 34_544 78_445 ?
O2A Zn2' O2B 0.9(5) 78_445 78_445 ?
O2A Zn2' O2B 110.9(2) 50_454 78_445 ?
O2B Zn2' O2B 110.6(3) 34_544 78_445 ?
Zn2P Zn2' O2B 71.6(3) . 50_454 ?
Zn2 Zn2' O2B 71.7(3) . 50_454 ?
O2A Zn2' O2B 110.8(2) 34_544 50_454 ?
O2A Zn2' O2B 111.2(2) 78_445 50_454 ?
O2A Zn2' O2B 0.9(5) 50_454 50_454 ?
O2B Zn2' O2B 110.6(3) 34_544 50_454 ?
O2B Zn2' O2B 110.6(3) 78_445 50_454 ?
Zn2P Zn2' O4 74.07(16) . 50_454 ?
Zn2 Zn2' O4 74.04(16) . 50_454 ?
O2A Zn2' O4 57.32(7) 34_544 50_454 ?
O2A Zn2' O4 57.20(7) 78_445 50_454 ?
O2A Zn2' O4 146.6(5) 50_454 50_454 ?
O2B Zn2' O4 57.04(7) 34_544 50_454 ?
O2B Zn2' O4 57.25(7) 78_445 50_454 ?
O2B Zn2' O4 145.7(4) 50_454 50_454 ?
Zn2P Zn2' O4 74.07(16) . 34_544 ?
Zn2 Zn2' O4 74.04(16) . 34_544 ?
O2A Zn2' O4 146.6(5) 34_544 34_544 ?
O2A Zn2' O4 57.33(7) 78_445 34_544 ?
O2A Zn2' O4 57.19(7) 50_454 34_544 ?
O2B Zn2' O4 145.7(4) 34_544 34_544 ?
O2B Zn2' O4 57.05(7) 78_445 34_544 ?
O2B Zn2' O4 57.23(7) 50_454 34_544 ?
O4 Zn2' O4 112.77(13) 50_454 34_544 ?
Zn2P Zn2' O4 73.91(15) . 78_445 ?
Zn2 Zn2' O4 73.97(16) . 78_445 ?
O2A Zn2' O4 57.13(7) 34_544 78_445 ?
O2A Zn2' O4 146.6(5) 78_445 78_445 ?
O2A Zn2' O4 57.26(7) 50_454 78_445 ?
O2B Zn2' O4 57.18(7) 34_544 78_445 ?
O2B Zn2' O4 145.7(4) 78_445 78_445 ?
O2B Zn2' O4 56.99(7) 50_454 78_445 ?
O4 Zn2' O4 112.70(13) 50_454 78_445 ?
O4 Zn2' O4 112.70(13) 34_544 78_445 ?
Zn2P Zn2' Si 80.13(15) . 55_454 ?
Zn2 Zn2' Si 80.13(15) . 55_454 ?
O2A Zn2' Si 139.5(3) 34_544 55_454 ?
O2A Zn2' Si 87.28(9) 78_445 55_454 ?
O2A Zn2' Si 29.90(5) 50_454 55_454 ?
O2B Zn2' Si 139.1(3) 34_544 55_454 ?
O2B Zn2' Si 86.98(9) 78_445 55_454 ?
O2B Zn2' Si 30.22(6) 50_454 55_454 ?
O4 Zn2' Si 140.8(2) 50_454 55_454 ?
O4 Zn2' Si 29.97(2) 34_544 55_454 ?
O4 Zn2' Si 87.13(7) 78_445 55_454 ?
Zn2' Zn2P Zn2 179.9(4) . . ?
Zn2' Zn2P O2A 86.0(3) . 34_544 ?
Zn2 Zn2P O2A 94.1(3) . 34_544 ?
Zn2' Zn2P O2A 85.8(3) . 78_445 ?
Zn2 Zn2P O2A 94.1(3) . 78_445 ?
O2A Zn2P O2A 119.51(6) 34_544 78_445 ?
Zn2' Zn2P O2A 86.0(3) . 50_454 ?
Zn2 Zn2P O2A 94.1(3) . 50_454 ?
O2A Zn2P O2A 119.48(6) 34_544 50_454 ?
O2A Zn2P O2A 119.51(6) 78_445 50_454 ?
Zn2' Zn2P O2B 90.3(3) . 50_454 ?
Zn2 Zn2P O2B 89.7(3) . 50_454 ?
O2A Zn2P O2B 119.746(16) 34_544 50_454 ?
O2A Zn2P O2B 120.115(16) 78_445 50_454 ?
O2A Zn2P O2B 4.3(5) 50_454 50_454 ?
Zn2' Zn2P O2B 90.3(3) . 34_544 ?
Zn2 Zn2P O2B 89.7(3) . 34_544 ?
O2A Zn2P O2B 4.3(5) 34_544 34_544 ?
O2A Zn2P O2B 119.774(16) 78_445 34_544 ?
O2A Zn2P O2B 120.087(16) 50_454 34_544 ?
O2B Zn2P O2B 119.980(4) 50_454 34_544 ?
Zn2' Zn2P O2B 90.1(3) . 78_445 ?
Zn2 Zn2P O2B 89.8(3) . 78_445 ?
O2A Zn2P O2B 120.117(16) 34_544 78_445 ?
O2A Zn2P O2B 4.3(5) 78_445 78_445 ?
O2A Zn2P O2B 119.775(16) 50_454 78_445 ?
O2B Zn2P O2B 120.007(4) 50_454 78_445 ?
O2B Zn2P O2B 120.007(5) 34_544 78_445 ?
Zn2' Zn2P O4 92.09(5) . 34_544 ?
Zn2 Zn2P O4 87.86(5) . 34_544 ?
O2A Zn2P O4 178.1(3) 34_544 34_544 ?
O2A Zn2P O4 60.36(2) 78_445 34_544 ?
O2A Zn2P O4 60.22(2) 50_454 34_544 ?
O2B Zn2P O4 60.118(11) 50_454 34_544 ?
O2B Zn2P O4 177.6(3) 34_544 34_544 ?
O2B Zn2P O4 59.917(11) 78_445 34_544 ?
Zn2' Zn2P O4 92.26(5) . 78_445 ?
Zn2 Zn2P O4 87.83(5) . 78_445 ?
O2A Zn2P O4 60.20(2) 34_544 78_445 ?
O2A Zn2P O4 178.1(3) 78_445 78_445 ?
O2A Zn2P O4 60.34(2) 50_454 78_445 ?
O2B Zn2P O4 59.902(11) 50_454 78_445 ?
O2B Zn2P O4 60.107(11) 34_544 78_445 ?
O2B Zn2P O4 177.6(3) 78_445 78_445 ?
O4 Zn2P O4 119.854(7) 34_544 78_445 ?
Zn2' Zn2P O4 92.09(5) . 50_454 ?
Zn2 Zn2P O4 87.86(5) . 50_454 ?
O2A Zn2P O4 60.36(2) 34_544 50_454 ?
O2A Zn2P O4 60.22(2) 78_445 50_454 ?
O2A Zn2P O4 178.1(3) 50_454 50_454 ?
O2B Zn2P O4 177.6(3) 50_454 50_454 ?
O2B Zn2P O4 59.913(12) 34_544 50_454 ?
O2B Zn2P O4 60.122(11) 78_445 50_454 ?
O4 Zn2P O4 119.874(7) 34_544 50_454 ?
O4 Zn2P O4 119.854(7) 78_445 50_454 ?
Zn2' Zn2P Si 86.18(3) . 83_445 ?
Zn2 Zn2P Si 93.74(3) . 83_445 ?
O2A Zn2P Si 89.947(19) 34_544 83_445 ?
O2A Zn2P Si 29.730(8) 78_445 83_445 ?
O2A Zn2P Si 148.84(6) 50_454 83_445 ?
O2B Zn2P Si 149.80(3) 50_454 83_445 ?
O2B Zn2P Si 90.055(19) 34_544 83_445 ?
O2B Zn2P Si 30.21(4) 78_445 83_445 ?
O4 Zn2P Si 90.014(9) 34_544 83_445 ?
O4 Zn2P Si 150.133(9) 78_445 83_445 ?
O4 Zn2P Si 30.690(12) 50_454 83_445 ?
Zn2P Zn2 Zn2' 0.04(15) . . ?
Zn2P Zn2 O2A 57.7(4) . 34_544 ?
Zn2' Zn2 O2A 57.7(4) . 34_544 ?
Zn2P Zn2 O2A 57.6(4) . 78_445 ?
Zn2' Zn2 O2A 57.6(4) . 78_445 ?
O2A Zn2 O2A 94.0(5) 34_544 78_445 ?
Zn2P Zn2 O2A 57.7(4) . 50_454 ?
Zn2' Zn2 O2A 57.7(4) . 50_454 ?
O2A Zn2 O2A 94.0(5) 34_544 50_454 ?
O2A Zn2 O2A 94.0(5) 78_445 50_454 ?
Zn2P Zn2 O2B 64.7(4) . 34_544 ?
Zn2' Zn2 O2B 64.8(4) . 34_544 ?
O2A Zn2 O2B 7.1(3) 34_544 34_544 ?
O2A Zn2 O2B 98.7(4) 78_445 34_544 ?
O2A Zn2 O2B 98.9(4) 50_454 34_544 ?
Zn2P Zn2 O2B 64.7(4) . 78_445 ?
Zn2' Zn2 O2B 64.7(4) . 78_445 ?
O2A Zn2 O2B 98.9(4) 34_544 78_445 ?
O2A Zn2 O2B 7.1(3) 78_445 78_445 ?
O2A Zn2 O2B 98.7(4) 50_454 78_445 ?
O2B Zn2 O2B 103.1(5) 34_544 78_445 ?
Zn2P Zn2 O2B 64.7(4) . 50_454 ?
Zn2' Zn2 O2B 64.8(4) . 50_454 ?
O2A Zn2 O2B 98.7(4) 34_544 50_454 ?
O2A Zn2 O2B 98.9(4) 78_445 50_454 ?
O2A Zn2 O2B 7.1(3) 50_454 50_454 ?
O2B Zn2 O2B 103.1(5) 34_544 50_454 ?
O2B Zn2 O2B 103.1(5) 78_445 50_454 ?
Zn2P Zn2 O4 72.0(3) . 34_544 ?
Zn2' Zn2 O4 71.9(3) . 34_544 ?
O2A Zn2 O4 129.6(6) 34_544 34_544 ?
O2A Zn2 O4 55.50(13) 78_445 34_544 ?
O2A Zn2 O4 55.38(13) 50_454 34_544 ?
O2B Zn2 O4 136.7(6) 34_544 34_544 ?
O2B Zn2 O4 55.71(12) 78_445 34_544 ?
O2B Zn2 O4 55.89(12) 50_454 34_544 ?
Zn2P Zn2 O4 72.0(3) . 78_445 ?
Zn2' Zn2 O4 72.0(3) . 78_445 ?
O2A Zn2 O4 55.38(13) 34_544 78_445 ?
O2A Zn2 O4 129.6(6) 78_445 78_445 ?
O2A Zn2 O4 55.50(13) 50_454 78_445 ?
O2B Zn2 O4 55.89(12) 34_544 78_445 ?
O2B Zn2 O4 136.7(6) 78_445 78_445 ?
O2B Zn2 O4 55.71(12) 50_454 78_445 ?
O4 Zn2 O4 110.9(3) 34_544 78_445 ?
Zn2P Zn2 O4 72.0(3) . 50_454 ?
Zn2' Zn2 O4 71.9(3) . 50_454 ?
O2A Zn2 O4 55.50(13) 34_544 50_454 ?
O2A Zn2 O4 55.38(13) 78_445 50_454 ?
O2A Zn2 O4 129.6(6) 50_454 50_454 ?
O2B Zn2 O4 55.71(12) 34_544 50_454 ?
O2B Zn2 O4 55.89(12) 78_445 50_454 ?
O2B Zn2 O4 136.7(6) 50_454 50_454 ?
O4 Zn2 O4 110.9(3) 34_544 50_454 ?
O4 Zn2 O4 110.9(3) 78_445 50_454 ?
Zn2P Zn2 Si 67.5(2) . 83_445 ?
Zn2' Zn2 Si 67.5(2) . 83_445 ?
O2A Zn2 Si 78.4(2) 34_544 83_445 ?
O2A Zn2 Si 28.12(5) 78_445 83_445 ?
O2A Zn2 Si 118.0(5) 50_454 83_445 ?
O2B Zn2 Si 80.6(2) 34_544 83_445 ?
O2B Zn2 Si 27.49(5) 78_445 83_445 ?
O2B Zn2 Si 124.1(5) 50_454 83_445 ?
O4 Zn2 Si 83.09(17) 34_544 83_445 ?
O4 Zn2 Si 130.1(4) 78_445 83_445 ?
O4 Zn2 Si 28.57(5) 50_454 83_445 ?

loop_
_geom_bond_atom_site_label_1
_geom_bond_atom_site_label_2
_geom_bond_distance
_geom_bond_site_symmetry_2
_geom_bond_publ_flag
Si O1 1.6258(10) 101 ?
Si O2B 1.631(3) 9 ?
Si O4 1.6282(8) 55_454 ?
Si O3B 1.700(2) . ?
Si O2A 1.737(3) 9 ?
Si O3A 1.758(11) . ?
Si Zn1P 3.0896(5) . ?
Si Zn2P 3.1324(5) 27_544 ?
Si Zn2' 3.1739(15) 27_544 ?
Si Zn1' 3.220(4) . ?
Si Zn2 3.382(6) 27_544 ?
Si Zn1 3.4483(4) . ?
O2A Zn2P 1.943(6) 50_454 ?
O2A Zn2' 2.032(5) 50_454 ?
O2A Zn2 2.294(11) 50_454 ?
O2A Zn1' 2.990(9) . ?
O2A Zn1P 3.029(9) . ?
O2B Zn2P 2.288(8) 50_454 ?
O2B Zn2' 2.410(8) 50_454 ?
O2B Zn2 2.530(11) 50_454 ?
O2B Zn1P 3.009(11) . ?
O2B Zn1' 3.064(11) . ?
O3A Zn1P 1.89(2) . ?
O3A Zn1' 2.19(2) . ?
O3A Zn1 2.24(2) . ?
O3B Zn1P 1.949(5) . ?
O3B Zn1' 2.103(7) . ?
O3B Zn1 2.568(4) . ?
O4 Zn2P 3.003(2) 50_454 ?
O4 Zn2' 3.121(3) 50_454 ?
O4 Zn2 3.156(5) 50_454 ?
Zn1 Zn1P 1.717(2) . ?
Zn1 Zn1P 1.717(2) 97 ?
Zn1 Zn1' 2.468(13) . ?
Zn1 Zn1' 2.468(13) 97 ?
Zn1P Zn1' 0.751(11) . ?
Zn2' Zn2P 0.747(8) . ?
Zn2' Zn2 1.836(18) . ?
Zn2P Zn2 1.089(16) . ?
